data_2240819
loop_
_publ_author_name
'Noguiera, Thais C. M.'
'Pinheiro, Alessandra C.'
'Wardell, James L.'
'de Souza, Marcus V. N.'
'Abberley, Jordan P.'
'Harrison, William T. A.'

_publ_section_title
;
 Different hydrogen-bonded chains in the crystal structures of three alkyl
 <i>N</i>-[(<i>E</i>)-1-(2-benzylidene-1-methylhydrazinyl)-3-hydroxy-1-oxopropan-2-yl]carbamates
;
_journal_coeditor_code HG5443
_journal_issue 7
_journal_name_full 'Acta Crystallographica Section E'
_journal_page_first 752
_journal_page_last 756
_journal_paper_doi 10.1107/S2056989015010440
_journal_volume 71
_journal_year 2015
_chemical_formula_iupac 'C16 H23 N3 O4'
_chemical_formula_moiety 'C16 H23 N3 O4'
_chemical_formula_sum 'C16 H23 N3 O4'
_chemical_formula_weight 321.37
_chemical_name_systematic
;<i>tert</i>-Butyl
<i>N</i>-[(<i>E</i>)-1-(2-benzylidene-1-methylhydrazinyl)-3-hydroxy-1-oxopropan-2-yl]carbamate
;
_space_group_IT_number 14
_symmetry_cell_setting monoclinic
_symmetry_space_group_name_Hall '-P 2ybc'
_symmetry_space_group_name_H-M 'P 1 21/c 1'
_atom_sites_solution_hydrogens geom
_atom_sites_solution_primary direct
_atom_sites_solution_secondary difmap
_audit_creation_method SHELXL-97
_cell_angle_alpha 90.00
_cell_angle_beta 101.172(12)
_cell_angle_gamma 90.00
_cell_formula_units_Z 4
_cell_length_a 10.454(7)
_cell_length_b 10.571(7)
_cell_length_c 15.664(11)
_cell_measurement_reflns_used 3225
_cell_measurement_temperature 100(2)
_cell_measurement_theta_max 27.5
_cell_measurement_theta_min 2.0
_cell_volume 1698(2)
_computing_cell_refinement
;
CrystalClear (Rigaku, 2012)
;
_computing_data_collection
;
CrystalClear (Rigaku, 2012)
;
_computing_data_reduction
;
CrystalClear (Rigaku, 2012)
;
_computing_molecular_graphics
;
ORTEP-3 for Windows (Farrugia, 2012)
;
_computing_publication_material
;
publCIF (Westrip, 2010)
;
_computing_structure_refinement
;
SHELXL-97 (Sheldrick, 2008)
;
_computing_structure_solution
;
SHELXS-97 (Sheldrick, 2008)
;
_diffrn_ambient_temperature 100(2)
_diffrn_measured_fraction_theta_full 0.996
_diffrn_measured_fraction_theta_max 0.996
_diffrn_measurement_device_type 'Rigaku Mercury CCD'
_diffrn_measurement_method \w
_diffrn_radiation_monochromator graphite
_diffrn_radiation_source 'fine-focus sealed tube'
_diffrn_radiation_type MoK\a
_diffrn_radiation_wavelength 0.71075
_diffrn_reflns_av_R_equivalents 0.0480
_diffrn_reflns_av_sigmaI/netI 0.0604
_diffrn_reflns_limit_h_max 12
_diffrn_reflns_limit_h_min -11
_diffrn_reflns_limit_k_max 9
_diffrn_reflns_limit_k_min -13
_diffrn_reflns_limit_l_max 19
_diffrn_reflns_limit_l_min -19
_diffrn_reflns_number 8546
_diffrn_reflns_theta_full 26.00
_diffrn_reflns_theta_max 26.00
_diffrn_reflns_theta_min 2.34
_diffrn_standards_decay_% 0
_exptl_absorpt_coefficient_mu 0.091
_exptl_absorpt_correction_type none
_exptl_crystal_colour colourless
_exptl_crystal_density_diffrn 1.257
_exptl_crystal_density_method 'not measured'
_exptl_crystal_description blade
_exptl_crystal_F_000 688
_exptl_crystal_size_max 0.16
_exptl_crystal_size_mid 0.05
_exptl_crystal_size_min 0.01
_refine_diff_density_max 0.444
_refine_diff_density_min -0.257
_refine_ls_extinction_method none
_refine_ls_goodness_of_fit_ref 1.227
_refine_ls_hydrogen_treatment mixed
_refine_ls_matrix_type full
_refine_ls_number_parameters 220
_refine_ls_number_reflns 3319
_refine_ls_number_restraints 0
_refine_ls_restrained_S_all 1.227
_refine_ls_R_factor_all 0.1274
_refine_ls_R_factor_gt 0.1039
_refine_ls_shift/su_max 0.002
_refine_ls_shift/su_mean 0.000
_refine_ls_structure_factor_coef Fsqd
_refine_ls_weighting_details 'calc w=1/[\s^2^(Fo^2^)+(0.0376P)^2^+3.1065P] where P=(Fo^2^+2Fc^2^)/3'
_refine_ls_weighting_scheme calc
_refine_ls_wR_factor_gt 0.1856
_refine_ls_wR_factor_ref 0.1969
_reflns_number_gt 2716
_reflns_number_total 3319
_reflns_threshold_expression I>2\s(I)
_cod_data_source_file hg5443sup1.cif
_cod_data_source_block III
_cod_original_sg_symbol_H-M 'P 21/c'
_cod_database_code 2240819
_cod_database_fobs_code 2240819

loop_
_symmetry_equiv_pos_as_xyz
'x, y, z'
'-x, y+1/2, -z+1/2'
'-x, -y, -z'
'x, -y-1/2, z-1/2'

loop_
_atom_site_type_symbol
_atom_site_label
_atom_site_fract_x
_atom_site_fract_y
_atom_site_fract_z
_atom_site_U_iso_or_equiv
_atom_site_adp_type
_atom_site_calc_flag
_atom_site_refinement_flags
_atom_site_occupancy
_atom_site_symmetry_multiplicity
C C1 0.7859(4) 0.4700(4) -0.0477(3) 0.0348(9) Uani d . 1 1
H H1 0.7784 0.4009 -0.0872 0.042 Uiso calc R 1 1
C C2 0.8683(4) 0.5702(4) -0.0568(3) 0.0412(11) Uani d . 1 1
H H2 0.9170 0.5695 -0.1021 0.049 Uiso calc R 1 1
C C3 0.8788(4) 0.6708(4) 0.0004(3) 0.0430(11) Uani d . 1 1
H H3 0.9349 0.7395 -0.0057 0.052 Uiso calc R 1 1
C C4 0.8078(4) 0.6721(4) 0.0669(3) 0.0386(10) Uani d . 1 1
H H4 0.8158 0.7415 0.1061 0.046 Uiso calc R 1 1
C C5 0.7255(4) 0.5723(4) 0.0762(3) 0.0327(9) Uani d . 1 1
H H5 0.6769 0.5736 0.1215 0.039 Uiso calc R 1 1
C C6 0.7141(4) 0.4698(4) 0.0188(2) 0.0311(9) Uani d . 1 1
C C7 0.6264(4) 0.3627(4) 0.0243(2) 0.0296(9) Uani d . 1 1
H H7 0.6199 0.2956 -0.0166 0.035 Uiso calc R 1 1
C C8 0.4643(4) 0.1543(4) 0.0243(3) 0.0344(9) Uani d . 1 1
H H8A 0.4422 0.1880 -0.0350 0.052 Uiso calc R 1 1
H H8B 0.3956 0.0962 0.0343 0.052 Uiso calc R 1 1
H H8C 0.5474 0.1087 0.0317 0.052 Uiso calc R 1 1
C C9 0.4092(3) 0.2560(3) 0.1529(2) 0.0271(8) Uani d . 1 1
C C10 0.4332(4) 0.3650(4) 0.2184(2) 0.0285(8) Uani d . 1 1
H H10 0.4347 0.4465 0.1862 0.034 Uiso calc R 1 1
C C11 0.5617(4) 0.3500(4) 0.2828(3) 0.0362(10) Uani d . 1 1
H H11A 0.5651 0.2596 0.2995 0.043 Uiso d PR 0.198(7) 1
H H11B 0.5700 0.4247 0.3256 0.043 Uiso d PR 0.802(7) 1
H H11C 0.6349 0.3651 0.2502 0.043 Uiso d R 1 1
C C12 0.2675(4) 0.4729(4) 0.2834(2) 0.0281(8) Uani d . 1 1
C C13 0.0726(4) 0.5471(4) 0.3365(3) 0.0341(9) Uani d . 1 1
C C14 -0.0564(4) 0.4811(5) 0.3367(3) 0.0520(13) Uani d . 1 1
H H14A -0.0411 0.4045 0.3725 0.078 Uiso calc R 1 1
H H14B -0.0970 0.4580 0.2770 0.078 Uiso calc R 1 1
H H14C -0.1144 0.5381 0.3607 0.078 Uiso calc R 1 1
C C15 0.1439(5) 0.5729(6) 0.4287(3) 0.0623(15) Uani d . 1 1
H H15A 0.1576 0.4932 0.4611 0.093 Uiso calc R 1 1
H H15B 0.0918 0.6303 0.4574 0.093 Uiso calc R 1 1
H H15C 0.2285 0.6121 0.4273 0.093 Uiso calc R 1 1
C C16 0.0522(5) 0.6640(5) 0.2808(4) 0.0669(16) Uani d . 1 1
H H16A 0.1357 0.7076 0.2838 0.100 Uiso calc R 1 1
H H16B -0.0093 0.7204 0.3018 0.100 Uiso calc R 1 1
H H16C 0.0169 0.6401 0.2204 0.100 Uiso calc R 1 1
N N1 0.5586(3) 0.3598(3) 0.08443(19) 0.0242(7) Uani d . 1 1
N N2 0.4760(3) 0.2584(3) 0.08675(19) 0.0266(7) Uani d . 1 1
N N3 0.3211(3) 0.3649(3) 0.2618(2) 0.0314(8) Uani d . 1 1
H H1N 0.275(4) 0.295(4) 0.251(3) 0.038 Uiso d . 1 1
O O1 0.3346(3) 0.1683(2) 0.16179(18) 0.0340(7) Uani d . 1 1
O O2A 0.5728(3) 0.2373(3) 0.3258(2) 0.0362(10) Uiso d P 0.802(7) 1
H H2A 0.5770 0.1766 0.2917 0.043 Uiso d PR 0.802(7) 1
O O2B 0.5960(13) 0.4007(12) 0.3635(8) 0.029(4) Uani d P 0.198(7) 1
H H2B 0.5934 0.4800 0.3600 0.035 Uiso d PR 0.198(7) 1
O O3 0.1477(3) 0.4493(2) 0.29998(18) 0.0335(7) Uani d . 1 1
O O4 0.3204(3) 0.5758(2) 0.28835(19) 0.0383(7) Uani d . 1 1

loop_
_atom_site_aniso_label
_atom_site_aniso_U_11
_atom_site_aniso_U_22
_atom_site_aniso_U_33
_atom_site_aniso_U_12
_atom_site_aniso_U_13
_atom_site_aniso_U_23
C1 0.034(2) 0.042(2) 0.029(2) 0.0071(18) 0.0076(17) 0.0056(18)
C2 0.032(2) 0.056(3) 0.038(2) 0.001(2) 0.0133(18) 0.016(2)
C3 0.039(2) 0.040(3) 0.051(3) -0.005(2) 0.012(2) 0.012(2)
C4 0.039(2) 0.035(2) 0.043(2) -0.0030(19) 0.0095(19) 0.0015(19)
C5 0.033(2) 0.035(2) 0.032(2) 0.0011(17) 0.0091(17) 0.0036(18)
C6 0.027(2) 0.035(2) 0.031(2) 0.0035(17) 0.0064(16) 0.0084(18)
C7 0.034(2) 0.031(2) 0.0233(19) 0.0052(17) 0.0046(16) -0.0030(16)
C8 0.040(2) 0.027(2) 0.036(2) -0.0023(17) 0.0084(18) -0.0113(18)
C9 0.031(2) 0.0163(18) 0.034(2) 0.0006(15) 0.0040(16) -0.0021(15)
C10 0.035(2) 0.0245(19) 0.031(2) -0.0056(16) 0.0168(17) -0.0027(16)
C11 0.036(2) 0.046(3) 0.028(2) -0.0073(19) 0.0087(17) -0.0123(19)
C12 0.029(2) 0.028(2) 0.0270(19) 0.0001(16) 0.0057(15) -0.0018(16)
C13 0.034(2) 0.031(2) 0.040(2) 0.0102(17) 0.0119(18) -0.0056(18)
C14 0.035(2) 0.052(3) 0.074(3) 0.009(2) 0.021(2) -0.011(3)
C15 0.043(3) 0.089(4) 0.057(3) 0.016(3) 0.014(2) -0.033(3)
C16 0.063(3) 0.052(3) 0.091(4) 0.026(3) 0.026(3) 0.022(3)
N1 0.0251(16) 0.0186(15) 0.0286(16) -0.0003(12) 0.0046(13) -0.0010(13)
N2 0.0318(17) 0.0237(16) 0.0242(16) -0.0026(14) 0.0053(13) -0.0036(13)
N3 0.0373(19) 0.0188(16) 0.043(2) -0.0010(14) 0.0211(16) -0.0022(15)
O1 0.0369(16) 0.0228(14) 0.0443(17) -0.0052(12) 0.0125(13) -0.0011(12)
O2B 0.043(8) 0.017(7) 0.027(7) 0.006(6) 0.005(6) 0.001(5)
O3 0.0355(15) 0.0233(14) 0.0465(16) 0.0034(12) 0.0200(13) -0.0026(12)
O4 0.0441(17) 0.0231(14) 0.0529(18) -0.0055(13) 0.0226(14) -0.0072(13)

loop_
_atom_type_symbol
_atom_type_description
_atom_type_scat_dispersion_real
_atom_type_scat_dispersion_imag
_atom_type_scat_source
C C 0.0033 0.0016 'International Tables Vol C Tables 4.2.6.8 and 6.1.1.4'
H H 0.0000 0.0000 'International Tables Vol C Tables 4.2.6.8 and 6.1.1.4'
N N 0.0061 0.0033 'International Tables Vol C Tables 4.2.6.8 and 6.1.1.4'
O O 0.0106 0.0060 'International Tables Vol C Tables 4.2.6.8 and 6.1.1.4'

loop_
_geom_angle_atom_site_label_1
_geom_angle_atom_site_label_2
_geom_angle_atom_site_label_3
_geom_angle
C2 C1 C6 120.7(4)
C2 C1 H1 119.6
C6 C1 H1 119.6
C3 C2 C1 119.5(4)
C3 C2 H2 120.2
C1 C2 H2 120.2
C2 C3 C4 120.4(4)
C2 C3 H3 119.8
C4 C3 H3 119.8
C5 C4 C3 120.2(4)
C5 C4 H4 119.9
C3 C4 H4 119.9
C4 C5 C6 120.0(4)
C4 C5 H5 120.0
C6 C5 H5 120.0
C1 C6 C5 119.1(4)
C1 C6 C7 118.4(4)
C5 C6 C7 122.4(3)
N1 C7 C6 120.1(3)
N1 C7 H7 120.0
C6 C7 H7 120.0
N2 C8 H8A 109.5
N2 C8 H8B 109.5
H8A C8 H8B 109.5
N2 C8 H8C 109.5
H8A C8 H8C 109.5
H8B C8 H8C 109.5
O1 C9 N2 121.9(3)
O1 C9 C10 121.0(3)
N2 C9 C10 117.1(3)
N3 C10 C11 112.0(3)
N3 C10 C9 105.5(3)
C11 C10 C9 112.0(3)
N3 C10 H10 109.1
C11 C10 H10 109.1
C9 C10 H10 109.1
O2B C11 O2A 84.4(6)
O2B C11 C10 128.1(6)
O2A C11 C10 113.4(3)
O2B C11 H11A 98.4
O2A C11 H11A 14.0
C10 C11 H11A 104.9
O2B C11 H11B 27.8
O2A C11 H11B 111.2
C10 C11 H11B 107.7
H11A C11 H11B 125.2
O2B C11 H11C 108.6
O2A C11 H11C 112.7
C10 C11 H11C 107.8
H11A C11 H11C 107.0
H11B C11 H11C 103.4
O4 C12 N3 124.7(3)
O4 C12 O3 125.4(3)
N3 C12 O3 109.8(3)
O3 C13 C16 112.1(3)
O3 C13 C15 107.2(3)
C16 C13 C15 113.1(4)
O3 C13 C14 102.6(3)
C16 C13 C14 110.6(4)
C15 C13 C14 110.7(4)
C13 C14 H14A 109.5
C13 C14 H14B 109.5
H14A C14 H14B 109.5
C13 C14 H14C 109.5
H14A C14 H14C 109.5
H14B C14 H14C 109.5
C13 C15 H15A 109.5
C13 C15 H15B 109.5
H15A C15 H15B 109.5
C13 C15 H15C 109.5
H15A C15 H15C 109.5
H15B C15 H15C 109.5
C13 C16 H16A 109.5
C13 C16 H16B 109.5
H16A C16 H16B 109.5
C13 C16 H16C 109.5
H16A C16 H16C 109.5
H16B C16 H16C 109.5
C7 N1 N2 118.3(3)
C9 N2 N1 116.8(3)
C9 N2 C8 120.5(3)
N1 N2 C8 122.5(3)
C12 N3 C10 121.8(3)
C12 N3 H1N 121(3)
C10 N3 H1N 112(3)
C11 O2A H11A 30.8
C11 O2A H2A 111.3
H11A O2A H2A 81.1
C11 O2B H11B 47.0
C11 O2B H2B 109.4
H11B O2B H2B 63.3
C12 O3 C13 121.8(3)

loop_
_geom_bond_atom_site_label_1
_geom_bond_atom_site_label_2
_geom_bond_distance
C1 C2 1.389(6)
C1 C6 1.398(5)
C1 H1 0.9500
C2 C3 1.382(6)
C2 H2 0.9500
C3 C4 1.391(6)
C3 H3 0.9500
C4 C5 1.386(5)
C4 H4 0.9500
C5 C6 1.398(6)
C5 H5 0.9500
C6 C7 1.470(5)
C7 N1 1.284(5)
C7 H7 0.9500
C8 N2 1.462(5)
C8 H8A 0.9800
C8 H8B 0.9800
C8 H8C 0.9800
C9 O1 1.236(4)
C9 N2 1.358(5)
C9 C10 1.531(5)
C10 N3 1.465(5)
C10 C11 1.523(5)
C10 H10 1.0000
C11 O2B 1.356(13)
C11 O2A 1.363(5)
C11 H11A 0.9900
C11 H11B 1.0278
C11 H11C 1.0114
C12 O4 1.216(4)
C12 N3 1.344(5)
C12 O3 1.350(4)
C13 O3 1.478(4)
C13 C16 1.504(6)
C13 C15 1.516(6)
C13 C14 1.519(6)
C14 H14A 0.9800
C14 H14B 0.9800
C14 H14C 0.9800
C15 H15A 0.9800
C15 H15B 0.9800
C15 H15C 0.9800
C16 H16A 0.9800
C16 H16B 0.9800
C16 H16C 0.9800
N1 N2 1.381(4)
N3 H1N 0.88(4)
O2A H11A 0.4685
O2A H2A 0.8421
O2B H11B 0.6548
O2B H2B 0.8400

loop_
_geom_hbond_atom_site_label_D
_geom_hbond_atom_site_label_H
_geom_hbond_atom_site_label_A
_geom_hbond_site_symmetry_A
_geom_hbond_distance_DH
_geom_hbond_distance_HA
_geom_hbond_distance_DA
_geom_hbond_angle_DHA
N3 H1N O1 . 0.88(4) 2.11(4) 2.623(4) 116(3)
O2A H2A O4 2_645 0.84 2.09 2.852(4) 150
O2B H2B O1 2_655 0.84 2.18 2.966(13) 156
C7 H7 O2A 4_565 0.95 2.45 3.229(5) 140

loop_
_geom_torsion_atom_site_label_1
_geom_torsion_atom_site_label_2
_geom_torsion_atom_site_label_3
_geom_torsion_atom_site_label_4
_geom_torsion
C6 C1 C2 C3 -0.2(6)
C1 C2 C3 C4 0.1(6)
C2 C3 C4 C5 -0.2(7)
C3 C4 C5 C6 0.2(6)
C2 C1 C6 C5 0.3(6)
C2 C1 C6 C7 178.8(4)
C4 C5 C6 C1 -0.3(6)
C4 C5 C6 C7 -178.7(4)
C1 C6 C7 N1 -179.7(4)
C5 C6 C7 N1 -1.3(6)
O1 C9 C10 N3 -21.4(5)
N2 C9 C10 N3 160.5(3)
O1 C9 C10 C11 100.8(4)
N2 C9 C10 C11 -77.4(4)
N3 C10 C11 O2B -38.4(9)
C9 C10 C11 O2B -156.7(8)
N3 C10 C11 O2A 63.5(4)
C9 C10 C11 O2A -54.9(4)
C6 C7 N1 N2 179.1(3)
O1 C9 N2 N1 -178.6(3)
C10 C9 N2 N1 -0.5(5)
O1 C9 N2 C8 -1.7(5)
C10 C9 N2 C8 176.5(3)
C7 N1 N2 C9 177.7(3)
C7 N1 N2 C8 0.8(5)
O4 C12 N3 C10 -17.6(6)
O3 C12 N3 C10 163.4(3)
C11 C10 N3 C12 95.9(4)
C9 C10 N3 C12 -141.9(4)
O4 C12 O3 C13 -7.2(6)
N3 C12 O3 C13 171.8(3)
C16 C13 O3 C12 57.0(5)
C15 C13 O3 C12 -67.7(5)
C14 C13 O3 C12 175.7(3)
